data_4312466
loop_
_publ_author_name
'Eric Burkholder'
'Suzanne Wright'
'Vladimir Golub'
'Charles J. O'Connor'
'Jon Zubieta'

_publ_section_title
;
 Solid State Coordination Chemistry of Oxomolybdenum Organoarsonate
 Materials
;
_journal_name_full 'Inorganic Chemistry'
_journal_page_first 7460
_journal_page_last 7471
_journal_paper_doi 10.1021/ic030171f
_journal_volume 42
_journal_year 2003
_chemical_formula_sum 'C12 H13 As Cu Mo3 N2 O15'
_chemical_formula_weight 851.52
_chemical_name_systematic
;
  ?
;
_space_group_IT_number 2
_symmetry_cell_setting triclinic
_symmetry_space_group_name_Hall '-P 1'
_symmetry_space_group_name_H-M 'P -1'
_atom_sites_solution_hydrogens difmap
_atom_sites_solution_primary direct
_atom_sites_solution_secondary difmap
_audit_creation_method SHELXL-97
_cell_angle_alpha 86.250(1)
_cell_angle_beta 83.849(1)
_cell_angle_gamma 68.283(1)
_cell_formula_units_Z 2
_cell_length_a 8.5514(4)
_cell_length_b 9.9091(4)
_cell_length_c 12.7475(6)
_cell_measurement_reflns_used 5792
_cell_measurement_temperature 92(2)
_cell_measurement_theta_max 30.39
_cell_measurement_theta_min 1.61
_cell_volume 997.35(8)
_computing_cell_refinement 'Bruker SMART'
_computing_data_collection 'Bruker SMART'
_computing_data_reduction 'Bruker SAINT'
_computing_molecular_graphics 'Bruker SHELXTL and CrystalMaker 5.x'
_computing_publication_material 'Bruker SHELXTL'
_computing_structure_refinement 'SHELXL-97 (Sheldrick, 1997)'
_computing_structure_solution 'SHELXS-97 (Sheldrick, 1990)'
_diffrn_ambient_temperature 92(2)
_diffrn_detector_area_resol_mean '512 x 512'
_diffrn_measured_fraction_theta_full 0.963
_diffrn_measured_fraction_theta_max 0.963
_diffrn_measurement_device_type 'APEX CCD area detector'
_diffrn_measurement_method 'Phi and omega scans'
_diffrn_radiation_monochromator graphite
_diffrn_radiation_source 'fine-focus sealed tube'
_diffrn_radiation_type MoK\a
_diffrn_radiation_wavelength 0.71073
_diffrn_reflns_av_R_equivalents 0.0244
_diffrn_reflns_av_sigmaI/netI 0.0400
_diffrn_reflns_limit_h_max 12
_diffrn_reflns_limit_h_min -12
_diffrn_reflns_limit_k_max 13
_diffrn_reflns_limit_k_min -14
_diffrn_reflns_limit_l_max 18
_diffrn_reflns_limit_l_min -18
_diffrn_reflns_number 11240
_diffrn_reflns_theta_full 30.39
_diffrn_reflns_theta_max 30.39
_diffrn_reflns_theta_min 1.61
_diffrn_standards_decay_% <1%
_exptl_absorpt_coefficient_mu 4.627
_exptl_absorpt_correction_T_max 0.6548
_exptl_absorpt_correction_T_min 0.5437
_exptl_absorpt_correction_type multi-scan
_exptl_absorpt_process_details 'SADABS SHELXL-97 (Sheldrick, 1997)'
_exptl_crystal_colour pale_blue
_exptl_crystal_density_diffrn 2.836
_exptl_crystal_density_method 'not measured'
_exptl_crystal_description block
_exptl_crystal_F_000 814
_exptl_crystal_size_max 0.15
_exptl_crystal_size_mid 0.12
_exptl_crystal_size_min 0.10
_refine_diff_density_max 1.512
_refine_diff_density_min -1.180
_refine_diff_density_rms 0.306
_refine_ls_extinction_method none
_refine_ls_goodness_of_fit_ref 1.123
_refine_ls_hydrogen_treatment refall
_refine_ls_matrix_type full
_refine_ls_number_parameters 340
_refine_ls_number_reflns 5792
_refine_ls_number_restraints 0
_refine_ls_restrained_S_all 1.123
_refine_ls_R_factor_all 0.0400
_refine_ls_R_factor_gt 0.0333
_refine_ls_shift/su_max 0.002
_refine_ls_shift/su_mean 0.001
_refine_ls_structure_factor_coef Fsqd
_refine_ls_weighting_details 'calc w=1/[\s^2^(Fo^2^)+(0.0497P)^2^+0.2901P] where P=(Fo^2^+2Fc^2^)/3'
_refine_ls_weighting_scheme calc
_refine_ls_wR_factor_gt 0.0897
_refine_ls_wR_factor_ref 0.0934
_reflns_number_gt 5050
_reflns_number_total 5792
_reflns_threshold_expression >2sigma(I)
_cod_data_source_file ic030171f.cif
_cod_data_source_block cmpd1
_cod_depositor_comments
;
The following automatic conversions were performed:

'_symmetry_cell_setting' value 'Triclinic' changed to 'triclinic'
according to the built-in table from CIF Core dictionary named
'cif_core.dic' version 2.4.1 from 2010-06-29.

Automatic conversion script
Id: cif_fix_values 1646 2011-03-28 12:23:43Z adriana 
;
_cod_database_code 4312466

loop_
_symmetry_equiv_pos_as_xyz
'x, y, z'
'-x, -y, -z'

loop_
_atom_site_label
_atom_site_type_symbol
_atom_site_fract_x
_atom_site_fract_y
_atom_site_fract_z
_atom_site_U_iso_or_equiv
_atom_site_adp_type
_atom_site_occupancy
_atom_site_symmetry_multiplicity
_atom_site_calc_flag
_atom_site_refinement_flags
_atom_site_disorder_assembly
_atom_site_disorder_group
Mo1 Mo 0.76426(4) 0.81138(3) 0.61141(3) 0.00817(8) Uani 1 1 d . . .
Mo2 Mo 0.06428(4) 0.56765(3) 0.73813(3) 0.00753(8) Uani 1 1 d . . .
Mo3 Mo 0.32029(4) 0.27095(3) 0.61866(3) 0.00769(8) Uani 1 1 d . . .
As1 As -0.12203(5) 0.41309(4) 0.55902(3) 0.00902(9) Uani 1 1 d . . .
Cu1 Cu 0.31380(6) 0.81570(5) 0.73597(4) 0.00982(10) Uani 1 1 d . . .
O1 O 0.2846(3) 0.4573(3) 0.6724(2) 0.0102(5) Uani 1 1 d . . .
O2 O 0.5262(4) 0.2274(3) 0.5701(2) 0.0139(6) Uani 1 1 d . . .
O3 O 0.3260(4) 0.1773(3) 0.7348(2) 0.0118(5) Uani 1 1 d . . .
O4 O -0.1675(3) 0.6701(3) 0.7229(2) 0.0086(5) Uani 1 1 d . . .
O5 O 0.0527(3) 0.4750(3) 0.8536(2) 0.0122(6) Uani 1 1 d . . .
O6 O -0.2340(4) 0.3215(3) 0.6300(2) 0.0150(6) Uani 1 1 d . . .
H6 H -0.2691 0.2787 0.5886 0.022 Uiso 1 1 calc R . .
O7 O -0.0400(3) 0.3330(3) 0.4429(2) 0.0110(5) Uani 1 1 d . . .
O8 O -0.2519(3) 0.5897(3) 0.5406(2) 0.0118(5) Uani 1 1 d . . .
O9 O 0.0280(3) 0.3995(3) 0.6410(2) 0.0107(5) Uani 1 1 d . . .
O10 O 0.7572(3) 0.8444(3) 0.4626(2) 0.0104(5) Uani 1 1 d . . .
O11 O 0.8369(4) 0.9407(3) 0.6418(2) 0.0130(6) Uani 1 1 d . . .
O12 O 0.5532(3) 0.8755(3) 0.6518(2) 0.0121(6) Uani 1 1 d . . .
O13 O 0.1192(3) 0.7076(3) 0.7726(2) 0.0112(5) Uani 1 1 d . . .
O14 O 0.4524(4) 0.6316(3) 0.6674(2) 0.0141(6) Uani 1 1 d . . .
O15 O 0.1989(4) 0.9006(3) 0.6063(2) 0.0144(6) Uani 1 1 d . . .
N1 N 0.1705(4) 0.9819(4) 0.8249(3) 0.0106(6) Uani 1 1 d . . .
N2 N 0.4383(4) 0.7523(4) 0.8654(3) 0.0106(6) Uani 1 1 d . . .
C1 C 0.0327(5) 1.0954(4) 0.8033(3) 0.0120(7) Uani 1 1 d . . .
C2 C -0.0479(5) 1.2075(4) 0.8742(3) 0.0120(7) Uani 1 1 d . . .
C3 C 0.0126(5) 1.2029(5) 0.9690(4) 0.0133(8) Uani 1 1 d . . .
C4 C 0.1571(5) 1.0823(4) 0.9954(3) 0.0103(7) Uani 1 1 d . . .
C5 C 0.2297(5) 0.9763(4) 0.9202(3) 0.0096(7) Uani 1 1 d . . .
C6 C 0.3750(5) 0.8503(4) 0.9428(3) 0.0098(7) Uani 1 1 d . . .
C7 C 0.4421(5) 0.8350(4) 1.0398(3) 0.0119(7) Uani 1 1 d . . .
C8 C 0.5855(5) 0.7083(5) 1.0552(3) 0.0143(8) Uani 1 1 d . . .
C9 C 0.6505(5) 0.6088(5) 0.9759(4) 0.0162(8) Uani 1 1 d . . .
C10 C 0.5731(5) 0.6344(5) 0.8825(3) 0.0126(8) Uani 1 1 d . . .
C11 C 0.2289(5) 1.0640(5) 1.0947(3) 0.0139(8) Uani 1 1 d . . .
C12 C 0.3657(5) 0.9457(5) 1.1152(3) 0.0144(8) Uani 1 1 d . . .
H1 H -0.001(5) 1.105(5) 0.743(4) 0.000(10) Uiso 1 1 d . . .
H2 H -0.162(7) 1.293(6) 0.854(5) 0.026(15) Uiso 1 1 d . . .
H3 H -0.027(7) 1.260(6) 1.008(5) 0.020(15) Uiso 1 1 d . . .
H8 H 0.625(6) 0.699(5) 1.116(4) 0.013(13) Uiso 1 1 d . . .
H9 H 0.752(6) 0.523(5) 0.987(4) 0.008(11) Uiso 1 1 d . . .
H10 H 0.616(7) 0.575(6) 0.837(5) 0.024(15) Uiso 1 1 d . . .
H11 H 0.185(7) 1.140(6) 1.140(4) 0.018(13) Uiso 1 1 d . . .
H12 H 0.405(6) 0.925(5) 1.172(4) 0.010(12) Uiso 1 1 d . . .

loop_
_atom_site_aniso_label
_atom_site_aniso_U_11
_atom_site_aniso_U_22
_atom_site_aniso_U_33
_atom_site_aniso_U_23
_atom_site_aniso_U_13
_atom_site_aniso_U_12
Mo1 0.00769(15) 0.00906(15) 0.00789(15) -0.00097(11) -0.00077(11) -0.00310(11)
Mo2 0.00662(14) 0.00794(15) 0.00803(15) -0.00171(11) 0.00014(11) -0.00264(11)
Mo3 0.00673(14) 0.00813(15) 0.00814(15) -0.00159(11) -0.00074(11) -0.00240(11)
As1 0.00733(17) 0.01029(18) 0.00941(18) -0.00086(14) -0.00088(14) -0.00305(14)
Cu1 0.0105(2) 0.0100(2) 0.0093(2) -0.00165(18) -0.00023(17) -0.00410(17)
O1 0.0072(12) 0.0109(13) 0.0128(13) -0.0020(11) 0.0003(10) -0.0038(10)
O2 0.0102(13) 0.0146(14) 0.0159(14) -0.0025(12) 0.0015(11) -0.0038(11)
O3 0.0125(13) 0.0111(13) 0.0121(13) 0.0003(11) -0.0024(10) -0.0043(10)
O4 0.0069(12) 0.0100(12) 0.0083(12) -0.0026(10) -0.0001(9) -0.0023(10)
O5 0.0119(13) 0.0140(13) 0.0108(13) 0.0014(11) -0.0005(10) -0.0055(11)
O6 0.0164(14) 0.0216(15) 0.0122(14) 0.0007(12) -0.0002(11) -0.0135(12)
O7 0.0096(13) 0.0132(13) 0.0082(13) -0.0013(11) 0.0007(10) -0.0019(10)
O8 0.0103(13) 0.0128(13) 0.0113(13) -0.0007(11) -0.0009(10) -0.0029(10)
O9 0.0084(12) 0.0123(13) 0.0114(13) -0.0022(11) -0.0003(10) -0.0037(10)
O10 0.0117(13) 0.0099(12) 0.0107(13) -0.0013(10) -0.0018(10) -0.0049(10)
O11 0.0166(14) 0.0105(13) 0.0135(14) -0.0008(11) -0.0021(11) -0.0066(11)
O12 0.0102(13) 0.0126(13) 0.0129(14) -0.0005(11) -0.0006(10) -0.0035(10)
O13 0.0100(13) 0.0110(13) 0.0131(13) -0.0023(11) 0.0012(10) -0.0048(10)
O14 0.0116(13) 0.0137(14) 0.0181(15) -0.0063(12) 0.0054(11) -0.0067(11)
O15 0.0172(14) 0.0153(14) 0.0130(14) 0.0003(11) -0.0029(11) -0.0081(11)
N1 0.0103(15) 0.0104(15) 0.0127(16) 0.0006(13) -0.0028(12) -0.0055(12)
N2 0.0083(15) 0.0112(15) 0.0118(15) -0.0033(13) 0.0040(12) -0.0039(12)
C1 0.0114(17) 0.0110(17) 0.0142(19) 0.0032(15) -0.0047(14) -0.0044(14)
C2 0.0099(17) 0.0106(17) 0.0160(19) 0.0017(15) -0.0017(14) -0.0047(14)
C3 0.0112(18) 0.0094(18) 0.016(2) -0.0013(16) 0.0009(15) -0.0011(14)
C4 0.0101(17) 0.0109(17) 0.0105(17) -0.0016(14) 0.0002(13) -0.0046(14)
C5 0.0068(16) 0.0083(16) 0.0134(18) -0.0013(14) 0.0011(13) -0.0027(13)
C6 0.0089(16) 0.0120(17) 0.0094(17) -0.0010(14) -0.0010(13) -0.0049(14)
C7 0.0099(17) 0.0112(17) 0.0137(18) 0.0002(15) 0.0000(14) -0.0033(14)
C8 0.0092(17) 0.018(2) 0.0138(19) -0.0014(16) -0.0033(14) -0.0014(15)
C9 0.0125(19) 0.0127(19) 0.021(2) 0.0028(16) -0.0029(16) -0.0019(15)
C10 0.0111(18) 0.0125(18) 0.0128(18) -0.0003(15) 0.0048(14) -0.0042(14)
C11 0.0128(18) 0.0135(18) 0.0143(19) -0.0051(16) 0.0012(14) -0.0035(15)
C12 0.0137(19) 0.017(2) 0.0114(18) -0.0040(16) -0.0029(15) -0.0037(15)

loop_
_atom_type_symbol
_atom_type_description
_atom_type_scat_dispersion_real
_atom_type_scat_dispersion_imag
_atom_type_scat_source
C C 0.0033 0.0016 'International Tables Vol C Tables 4.2.6.8 and 6.1.1.4'
H H 0.0000 0.0000 'International Tables Vol C Tables 4.2.6.8 and 6.1.1.4'
N N 0.0061 0.0033 'International Tables Vol C Tables 4.2.6.8 and 6.1.1.4'
O O 0.0106 0.0060 'International Tables Vol C Tables 4.2.6.8 and 6.1.1.4'
Cu Cu 0.3201 1.2651 'International Tables Vol C Tables 4.2.6.8 and 6.1.1.4'
As As 0.0499 2.0058 'International Tables Vol C Tables 4.2.6.8 and 6.1.1.4'
Mo Mo -1.6832 0.6857 'International Tables Vol C Tables 4.2.6.8 and 6.1.1.4'

loop_
_geom_angle_atom_site_label_1
_geom_angle_atom_site_label_2
_geom_angle_atom_site_label_3
_geom_angle
_geom_angle_site_symmetry_1
_geom_angle_site_symmetry_3
_geom_angle_publ_flag
O11 Mo1 O12 105.97(14) . . ?
O11 Mo1 O4 102.92(13) . 1_655 ?
O12 Mo1 O4 96.51(12) . 1_655 ?
O11 Mo1 O10 100.45(13) . . ?
O12 Mo1 O10 100.53(13) . . ?
O4 Mo1 O10 145.90(12) 1_655 . ?
O11 Mo1 O7 88.40(12) . 2_666 ?
O12 Mo1 O7 164.94(12) . 2_666 ?
O4 Mo1 O7 75.44(10) 1_655 2_666 ?
O10 Mo1 O7 80.79(11) . 2_666 ?
O11 Mo1 O8 162.31(12) . 1_655 ?
O12 Mo1 O8 91.61(12) . 1_655 ?
O4 Mo1 O8 76.42(11) 1_655 1_655 ?
O10 Mo1 O8 73.80(11) . 1_655 ?
O7 Mo1 O8 74.25(10) 2_666 1_655 ?
O5 Mo2 O13 104.06(14) . . ?
O5 Mo2 O4 100.54(13) . . ?
O13 Mo2 O4 99.61(12) . . ?
O5 Mo2 O1 103.53(13) . . ?
O13 Mo2 O1 94.95(13) . . ?
O4 Mo2 O1 147.81(12) . . ?
O5 Mo2 O9 93.24(12) . . ?
O13 Mo2 O9 161.41(12) . . ?
O4 Mo2 O9 83.58(11) . . ?
O1 Mo2 O9 74.09(11) . . ?
O5 Mo2 O7 165.50(12) . 2_566 ?
O13 Mo2 O7 89.82(12) . 2_566 ?
O4 Mo2 O7 72.53(10) . 2_566 ?
O1 Mo2 O7 79.01(11) . 2_566 ?
O9 Mo2 O7 73.56(10) . 2_566 ?
O3 Mo3 O2 105.52(14) . . ?
O3 Mo3 O1 98.56(13) . . ?
O2 Mo3 O1 97.93(13) . . ?
O3 Mo3 O10 98.12(13) . 2_666 ?
O2 Mo3 O10 103.19(13) . 2_666 ?
O1 Mo3 O10 148.39(12) . 2_666 ?
O3 Mo3 O9 94.19(12) . . ?
O2 Mo3 O9 159.30(12) . . ?
O1 Mo3 O9 72.42(11) . . ?
O10 Mo3 O9 79.75(11) 2_666 . ?
O3 Mo3 O8 168.17(12) . 2_566 ?
O2 Mo3 O8 86.00(12) . 2_566 ?
O1 Mo3 O8 82.19(11) . 2_566 ?
O10 Mo3 O8 76.18(11) 2_666 2_566 ?
O9 Mo3 O8 74.71(10) . 2_566 ?
O7 As1 O9 112.98(14) . . ?
O7 As1 O8 111.22(14) . . ?
O9 As1 O8 111.29(14) . . ?
O7 As1 O6 110.02(15) . . ?
O9 As1 O6 101.86(14) . . ?
O8 As1 O6 109.04(15) . . ?
O14 Cu1 N1 170.98(13) . . ?
O14 Cu1 O15 92.78(13) . . ?
N1 Cu1 O15 94.10(13) . . ?
O14 Cu1 N2 91.16(13) . . ?
N1 Cu1 N2 82.66(13) . . ?
O15 Cu1 N2 172.68(13) . . ?
O14 Cu1 O13 84.30(11) . . ?
N1 Cu1 O13 90.20(12) . . ?
O15 Cu1 O13 87.21(11) . . ?
N2 Cu1 O13 99.34(12) . . ?
O14 Cu1 O12 78.94(11) . . ?
N1 Cu1 O12 107.31(12) . . ?
O15 Cu1 O12 86.36(11) . . ?
N2 Cu1 O12 88.33(12) . . ?
O13 Cu1 O12 161.72(10) . . ?
Mo3 O1 Mo2 118.19(14) . . ?
Mo2 O4 Mo1 120.18(14) . 1_455 ?
As1 O7 Mo1 129.84(15) . 2_666 ?
As1 O7 Mo2 130.74(14) . 2_566 ?
Mo1 O7 Mo2 87.26(9) 2_666 2_566 ?
As1 O8 Mo3 129.75(15) . 2_566 ?
As1 O8 Mo1 128.24(15) . 1_455 ?
Mo3 O8 Mo1 85.94(9) 2_566 1_455 ?
As1 O9 Mo2 131.37(15) . . ?
As1 O9 Mo3 128.96(15) . . ?
Mo2 O9 Mo3 91.24(10) . . ?
Mo1 O10 Mo3 120.17(15) . 2_666 ?
Mo1 O12 Cu1 146.20(15) . . ?
Mo2 O13 Cu1 143.36(16) . . ?
C1 N1 C5 117.6(4) . . ?
C1 N1 Cu1 130.0(3) . . ?
C5 N1 Cu1 112.4(2) . . ?
C10 N2 C6 118.1(4) . . ?
C10 N2 Cu1 129.4(3) . . ?
C6 N2 Cu1 112.4(3) . . ?
N1 C1 C2 122.2(4) . . ?
C3 C2 C1 120.3(4) . . ?
C2 C3 C4 119.0(4) . . ?
C5 C4 C3 117.0(4) . . ?
C5 C4 C11 119.3(4) . . ?
C3 C4 C11 123.8(4) . . ?
N1 C5 C4 124.0(3) . . ?
N1 C5 C6 116.4(3) . . ?
C4 C5 C6 119.6(4) . . ?
N2 C6 C7 124.0(4) . . ?
N2 C6 C5 116.0(3) . . ?
C7 C6 C5 120.0(4) . . ?
C6 C7 C8 116.3(4) . . ?
C6 C7 C12 119.2(4) . . ?
C8 C7 C12 124.5(4) . . ?
C9 C8 C7 119.6(4) . . ?
C8 C9 C10 119.4(4) . . ?
N2 C10 C9 122.5(4) . . ?
C12 C11 C4 120.8(4) . . ?
C11 C12 C7 121.1(4) . . ?

loop_
_geom_bond_atom_site_label_1
_geom_bond_atom_site_label_2
_geom_bond_distance
_geom_bond_site_symmetry_2
_geom_bond_publ_flag
Mo1 O11 1.698(3) . ?
Mo1 O12 1.709(3) . ?
Mo1 O4 1.906(3) 1_655 ?
Mo1 O10 1.907(3) . ?
Mo1 O7 2.317(3) 2_666 ?
Mo1 O8 2.484(3) 1_655 ?
Mo2 O5 1.696(3) . ?
Mo2 O13 1.715(3) . ?
Mo2 O4 1.888(3) . ?
Mo2 O1 1.924(3) . ?
Mo2 O9 2.268(3) . ?
Mo2 O7 2.448(3) 2_566 ?
Mo3 O3 1.690(3) . ?
Mo3 O2 1.706(3) . ?
Mo3 O1 1.917(3) . ?
Mo3 O10 1.918(3) 2_666 ?
Mo3 O9 2.343(3) . ?
Mo3 O8 2.379(3) 2_566 ?
As1 O7 1.683(3) . ?
As1 O9 1.702(3) . ?
As1 O8 1.708(3) . ?
As1 O6 1.706(3) . ?
Cu1 O14 1.971(3) . ?
Cu1 N1 1.987(3) . ?
Cu1 O15 1.990(3) . ?
Cu1 N2 1.999(3) . ?
Cu1 O13 2.285(3) . ?
Cu1 O12 2.457(3) . ?
O4 Mo1 1.906(3) 1_455 ?
O7 Mo1 2.317(3) 2_666 ?
O7 Mo2 2.448(3) 2_566 ?
O8 Mo3 2.379(3) 2_566 ?
O8 Mo1 2.484(3) 1_455 ?
O10 Mo3 1.918(3) 2_666 ?
N1 C1 1.333(5) . ?
N1 C5 1.356(5) . ?
N2 C10 1.328(5) . ?
N2 C6 1.353(5) . ?
C1 C2 1.400(6) . ?
C2 C3 1.356(6) . ?
C3 C4 1.418(5) . ?
C4 C5 1.389(5) . ?
C4 C11 1.438(6) . ?
C5 C6 1.438(5) . ?
C6 C7 1.395(5) . ?
C7 C8 1.413(5) . ?
C7 C12 1.423(6) . ?
C8 C9 1.381(6) . ?
C9 C10 1.388(6) . ?
C11 C12 1.350(6) . ?
